data_4068321
loop_
_publ_author_name
'Top, Siden'
'Thibaudeau, C\'eline'
'Vessi\`eres, Anne'
'Brul\'e, Emilie'
'Le Bideau, Franck'
'Joerger, Jean-Michel'
'Plamont, Marie-Aude'
'Samreth, Soth'
'Edgar, Alan'
'Marrot, J\'er\^ome'
'Herson, Patrick'
'Jaouen, G\'erard'

_publ_section_title
;
 Synthesis and Structure Activity Relationship of Organometallic Steroidal
 Androgen Derivatives
;
_journal_issue 5
_journal_name_full Organometallics
_journal_page_first 1414
_journal_paper_doi 10.1021/om800698y
_journal_volume 28
_journal_year 2009
_chemical_formula_sum 'C29 H31 O5 Re'
_chemical_formula_weight 645.74
_chemical_name_systematic
; 
 ? 
;
_space_group_IT_number 4
_symmetry_cell_setting monoclinic
_symmetry_space_group_name_Hall 'P 2yb'
_symmetry_space_group_name_H-M 'P 1 21 1'
_atom_sites_solution_hydrogens geom
_atom_sites_solution_primary direct
_atom_sites_solution_secondary difmap
_audit_creation_method SHELXL-97
_cell_angle_alpha 90.00
_cell_angle_beta 92.5370(10)
_cell_angle_gamma 90.00
_cell_formula_units_Z 4
_cell_length_a 9.4184(2)
_cell_length_b 9.1764(2)
_cell_length_c 30.1753(4)
_cell_measurement_reflns_used 7325
_cell_measurement_temperature 296(2)
_cell_volume 2605.40(9)
_computing_cell_refinement 'Bruker SMART'
_computing_data_collection 'Bruker SMART'
_computing_data_reduction 'Bruker SHELXTL'
_computing_molecular_graphics 'Bruker SHELXTL'
_computing_publication_material 'Bruker SHELXTL'
_computing_structure_refinement 'SHELXL-97 (Sheldrick, 1997)'
_computing_structure_solution 'SHELXS-97 (Sheldrick, 1990)'
_diffrn_ambient_temperature 296(2)
_diffrn_measured_fraction_theta_full 1.000
_diffrn_measured_fraction_theta_max 1.000
_diffrn_measurement_device_type 'CCD area detector'
_diffrn_measurement_method '\w scans'
_diffrn_radiation_monochromator graphite
_diffrn_radiation_source 'fine-focus sealed tube'
_diffrn_radiation_type MoK\a
_diffrn_radiation_wavelength 0.71073
_diffrn_reflns_av_R_equivalents 0.0345
_diffrn_reflns_av_sigmaI/netI 0.0742
_diffrn_reflns_limit_h_max 7
_diffrn_reflns_limit_h_min -11
_diffrn_reflns_limit_k_max 10
_diffrn_reflns_limit_k_min -10
_diffrn_reflns_limit_l_max 32
_diffrn_reflns_limit_l_min -35
_diffrn_reflns_number 14175
_diffrn_reflns_theta_full 25.00
_diffrn_reflns_theta_max 25.00
_diffrn_reflns_theta_min 0.68
_exptl_absorpt_coefficient_mu 4.700
_exptl_absorpt_correction_T_max 0.6507
_exptl_absorpt_correction_T_min 0.3147
_exptl_absorpt_correction_type multi-scan
_exptl_absorpt_process_details 'SADABS (Sheldrick, 1996)'
_exptl_crystal_colour colorless
_exptl_crystal_density_diffrn 1.646
_exptl_crystal_density_method 'not measured'
_exptl_crystal_description parallelepiped
_exptl_crystal_F_000 1280
_exptl_crystal_size_max 0.32
_exptl_crystal_size_mid 0.22
_exptl_crystal_size_min 0.10
_refine_diff_density_max 0.908
_refine_diff_density_min -0.993
_refine_diff_density_rms 0.099
_refine_ls_abs_structure_details 'Flack H D (1983), Acta Cryst. A39, 876-881'
_refine_ls_abs_structure_Flack -0.024(12)
_refine_ls_extinction_coef 0.00102(12)
_refine_ls_extinction_expression Fc^*^=kFc[1+0.001xFc^2^\l^3^/sin(2\q)]^-1/4^
_refine_ls_extinction_method SHELXL
_refine_ls_goodness_of_fit_ref 0.964
_refine_ls_hydrogen_treatment constr
_refine_ls_matrix_type full
_refine_ls_number_parameters 636
_refine_ls_number_reflns 8787
_refine_ls_number_restraints 1
_refine_ls_restrained_S_all 0.964
_refine_ls_R_factor_all 0.0730
_refine_ls_R_factor_gt 0.0505
_refine_ls_shift/su_max 0.002
_refine_ls_shift/su_mean 0.000
_refine_ls_structure_factor_coef Fsqd
_refine_ls_weighting_details 'calc w=1/[\s^2^(Fo^2^)+(0.0570P)^2^+0.0000P] where P=(Fo^2^+2Fc^2^)/3'
_refine_ls_weighting_scheme calc
_refine_ls_wR_factor_gt 0.1070
_refine_ls_wR_factor_ref 0.1162
_reflns_number_gt 6591
_reflns_number_total 8787
_reflns_threshold_expression >2sigma(I)
_cod_data_source_file om800698y_si_001.cif
_cod_data_source_block 6
_cod_depositor_comments
;
The following automatic conversions were performed:

'_symmetry_cell_setting' value 'Monoclinic' changed to 'monoclinic'
according to /home/saulius/struct/CIF-dictionaries/cif_core.dic
dictionary named 'cif_core.dic' version 2.4.2 from 2011-04-26.

Automatic conversion script
Id: cif_fix_values 1715 2011-07-08 13:25:40Z adriana 
;
_cod_original_sg_symbol_H-M P2(1)
_cod_database_code 4068321

loop_
_symmetry_equiv_pos_as_xyz
'x, y, z'
'-x, y+1/2, -z'

loop_
_atom_site_label
_atom_site_type_symbol
_atom_site_fract_x
_atom_site_fract_y
_atom_site_fract_z
_atom_site_U_iso_or_equiv
_atom_site_adp_type
_atom_site_occupancy
_atom_site_symmetry_multiplicity
_atom_site_calc_flag
_atom_site_refinement_flags
Re Re 0.20617(5) 0.50812(4) 0.748581(14) 0.0590(2) Uani 1 1 d .
O3 O -0.1785(9) 1.2492(11) 0.6120(3) 0.085(3) Uani 1 1 d .
O29 O -0.036(2) 0.575(2) 0.8095(6) 0.290(15) Uani 1 1 d .
O27 O 0.3004(16) 0.8252(18) 0.7529(7) 0.223(10) Uani 1 1 d .
O28 O 0.0162(11) 0.5776(16) 0.6665(4) 0.139(5) Uani 1 1 d .
O17 O 0.5684(8) 0.3620(8) 0.5724(2) 0.061(2) Uani 1 1 d .
H17 H 0.6291 0.3116 0.5853 0.091 Uiso 1 1 calc R
C1 C -0.0439(10) 0.9075(11) 0.5736(4) 0.046(3) Uani 1 1 d .
H1A H -0.0472 0.8720 0.6038 0.055 Uiso 1 1 calc R
H1B H -0.0767 0.8299 0.5539 0.055 Uiso 1 1 calc R
C2 C -0.1449(10) 1.0404(12) 0.5676(4) 0.053(3) Uani 1 1 d .
H2A H -0.1498 1.0695 0.5366 0.063 Uiso 1 1 calc R
H2B H -0.2397 1.0128 0.5757 0.063 Uiso 1 1 calc R
C3 C -0.0938(12) 1.1684(13) 0.5960(4) 0.052(3) Uani 1 1 d .
C4 C 0.0590(12) 1.1827(11) 0.6020(4) 0.052(3) Uani 1 1 d .
H4 H 0.0937 1.2630 0.6178 0.062 Uiso 1 1 calc R
C5 C 0.1548(11) 1.0888(11) 0.5864(4) 0.040(3) Uani 1 1 d .
C6 C 0.3102(11) 1.1265(11) 0.5891(4) 0.054(3) Uani 1 1 d .
H6A H 0.3251 1.2113 0.6079 0.065 Uiso 1 1 calc R
H6B H 0.3407 1.1509 0.5597 0.065 Uiso 1 1 calc R
C7 C 0.3999(10) 1.0000(11) 0.6078(3) 0.054(2) Uani 1 1 d .
H7A H 0.4998 1.0246 0.6067 0.065 Uiso 1 1 calc R
H7B H 0.3786 0.9843 0.6386 0.065 Uiso 1 1 calc R
C8 C 0.3706(9) 0.8600(9) 0.5815(3) 0.039(2) Uani 1 1 d .
H8 H 0.3947 0.8764 0.5507 0.046 Uiso 1 1 calc R
C9 C 0.2094(10) 0.8213(10) 0.5825(3) 0.034(2) Uani 1 1 d .
H9 H 0.1877 0.8093 0.6138 0.041 Uiso 1 1 calc R
C10 C 0.1113(10) 0.9464(10) 0.5637(3) 0.037(2) Uani 1 1 d .
C11 C 0.1775(10) 0.6757(10) 0.5598(3) 0.045(2) Uani 1 1 d .
H11A H 0.1875 0.6872 0.5282 0.054 Uiso 1 1 calc R
H11B H 0.0794 0.6497 0.5644 0.054 Uiso 1 1 calc R
C12 C 0.2744(9) 0.5490(10) 0.5766(3) 0.042(2) Uani 1 1 d .
H12A H 0.2541 0.5258 0.6070 0.050 Uiso 1 1 calc R
H12B H 0.2551 0.4631 0.5586 0.050 Uiso 1 1 calc R
C13 C 0.4300(10) 0.5909(10) 0.5740(3) 0.038(2) Uani 1 1 d .
C14 C 0.4576(9) 0.7323(10) 0.5999(3) 0.034(2) Uani 1 1 d .
H14 H 0.4271 0.7151 0.6300 0.041 Uiso 1 1 calc R
C15 C 0.6172(10) 0.7476(11) 0.6031(4) 0.056(3) Uani 1 1 d .
H15A H 0.6473 0.8015 0.6295 0.068 Uiso 1 1 calc R
H15B H 0.6511 0.7977 0.5773 0.068 Uiso 1 1 calc R
C16 C 0.6745(10) 0.5884(12) 0.6054(4) 0.051(3) Uani 1 1 d .
H16A H 0.7412 0.5716 0.5823 0.062 Uiso 1 1 calc R
H16B H 0.7220 0.5696 0.6340 0.062 Uiso 1 1 calc R
C17 C 0.5419(9) 0.4888(17) 0.5984(3) 0.045(2) Uani 1 1 d .
C18 C 0.4715(11) 0.6037(12) 0.5251(3) 0.061(3) Uani 1 1 d .
H18A H 0.5702 0.6290 0.5241 0.092 Uiso 1 1 calc R
H18B H 0.4149 0.6779 0.5105 0.092 Uiso 1 1 calc R
H18C H 0.4551 0.5121 0.5103 0.092 Uiso 1 1 calc R
C19 C 0.1249(10) 0.9681(12) 0.5128(3) 0.056(3) Uani 1 1 d .
H19A H 0.0748 1.0547 0.5034 0.084 Uiso 1 1 calc R
H19B H 0.0849 0.8855 0.4972 0.084 Uiso 1 1 calc R
H19C H 0.2234 0.9775 0.5063 0.084 Uiso 1 1 calc R
C20 C 0.4914(10) 0.4432(12) 0.6417(4) 0.049(3) Uani 1 1 d .
C21 C 0.4456(10) 0.4128(12) 0.6773(3) 0.046(3) Uani 1 1 d .
C22 C 0.3891(13) 0.3772(14) 0.7190(4) 0.059(3) Uani 1 1 d .
C23 C 0.2704(15) 0.2839(15) 0.7264(4) 0.063(4) Uani 1 1 d .
H23 H 0.2140 0.2386 0.7044 0.076 Uiso 1 1 calc R
C24 C 0.253(2) 0.272(2) 0.7720(7) 0.088(6) Uani 1 1 d .
H24 H 0.1869 0.2132 0.7854 0.106 Uiso 1 1 calc R
C25 C 0.3515(15) 0.3638(15) 0.7940(4) 0.071(4) Uani 1 1 d .
H25 H 0.3600 0.3813 0.8244 0.085 Uiso 1 1 calc R
C26 C 0.4354(13) 0.4241(15) 0.7612(4) 0.068(4) Uani 1 1 d .
H26 H 0.5115 0.4870 0.7669 0.081 Uiso 1 1 calc R
C27 C 0.259(3) 0.713(2) 0.7541(7) 0.109(8) Uani 1 1 d .
C28 C 0.0868(15) 0.5543(16) 0.6990(5) 0.083(5) Uani 1 1 d .
C29 C 0.058(3) 0.554(2) 0.7857(6) 0.159(10) Uani 1 1 d .
ReA Re 0.80555(5) 0.98373(4) 0.745392(13) 0.05559(18) Uani 1 1 d .
O3A O 1.2082(10) 0.2639(12) 0.8898(4) 0.101(3) Uani 1 1 d .
O29A O 1.0674(12) 0.9503(14) 0.6906(3) 0.124(4) Uani 1 1 d .
O27A O 0.9738(14) 0.9092(14) 0.8306(4) 0.140(5) Uani 1 1 d .
O28A O 0.7233(16) 0.6703(17) 0.7319(6) 0.168(7) Uani 1 1 d .
O17A O 0.2941(7) 0.9658(9) 0.8866(3) 0.080(2) Uani 1 1 d .
H17A H 0.2613 1.0465 0.8806 0.119 Uiso 1 1 calc R
C1A C 0.8390(12) 0.3600(12) 0.8865(3) 0.055(3) Uani 1 1 d .
H1C H 0.8526 0.4092 0.8586 0.066 Uiso 1 1 calc R
H1D H 0.7494 0.3080 0.8838 0.066 Uiso 1 1 calc R
C2A C 0.9585(14) 0.2500(14) 0.8946(4) 0.067(4) Uani 1 1 d .
H2C H 0.9388 0.1911 0.9203 0.080 Uiso 1 1 calc R
H2D H 0.9624 0.1856 0.8692 0.080 Uiso 1 1 calc R
C3A C 1.0981(15) 0.3229(17) 0.9020(4) 0.069(4) Uani 1 1 d .
C4A C 1.0940(13) 0.4545(14) 0.9268(4) 0.061(4) Uani 1 1 d .
H4A H 1.1809 0.4950 0.9360 0.074 Uiso 1 1 calc R
C5A C 0.9778(11) 0.5250(12) 0.9382(3) 0.047(2) Uani 1 1 d .
C6A C 0.9874(12) 0.6543(12) 0.9683(4) 0.065(3) Uani 1 1 d .
H6C H 1.0860 0.6846 0.9717 0.078 Uiso 1 1 calc R
H6D H 0.9564 0.6262 0.9973 0.078 Uiso 1 1 calc R
C7A C 0.8978(11) 0.7833(11) 0.9513(4) 0.060(3) Uani 1 1 d .
H7C H 0.8961 0.8576 0.9741 0.072 Uiso 1 1 calc R
H7D H 0.9407 0.8252 0.9256 0.072 Uiso 1 1 calc R
C8A C 0.7463(10) 0.7360(11) 0.9387(3) 0.043(2) Uani 1 1 d .
H8A H 0.7022 0.6991 0.9653 0.052 Uiso 1 1 calc R
C9A C 0.7474(11) 0.6125(10) 0.9038(3) 0.039(2) Uani 1 1 d .
H9A H 0.8029 0.6492 0.8795 0.047 Uiso 1 1 calc R
C10A C 0.8296(10) 0.4736(12) 0.9227(3) 0.043(2) Uani 1 1 d .
C11A C 0.6002(11) 0.5746(11) 0.8833(3) 0.053(3) Uani 1 1 d .
H11C H 0.6115 0.5089 0.8585 0.063 Uiso 1 1 calc R
H11D H 0.5463 0.5237 0.9051 0.063 Uiso 1 1 calc R
C12A C 0.5158(11) 0.7085(11) 0.8670(3) 0.055(3) Uani 1 1 d .
H12C H 0.5617 0.7521 0.8421 0.066 Uiso 1 1 calc R
H12D H 0.4207 0.6793 0.8570 0.066 Uiso 1 1 calc R
C13A C 0.5074(11) 0.8193(12) 0.9041(3) 0.047(3) Uani 1 1 d .
C14A C 0.6561(10) 0.8638(11) 0.9197(3) 0.044(2) Uani 1 1 d .
H14A H 0.7037 0.9000 0.8936 0.052 Uiso 1 1 calc R
C15A C 0.6343(11) 0.9945(13) 0.9500(3) 0.066(3) Uani 1 1 d .
H15C H 0.7159 1.0590 0.9501 0.080 Uiso 1 1 calc R
H15D H 0.6202 0.9628 0.9801 0.080 Uiso 1 1 calc R
C16A C 0.4987(13) 1.0733(13) 0.9302(4) 0.065(4) Uani 1 1 d .
H16C H 0.5220 1.1700 0.9198 0.078 Uiso 1 1 calc R
H16D H 0.4273 1.0818 0.9523 0.078 Uiso 1 1 calc R
C17A C 0.4442(11) 0.9745(18) 0.8908(3) 0.055(3) Uani 1 1 d .
C18A C 0.4133(12) 0.7577(13) 0.9404(4) 0.070(3) Uani 1 1 d .
H18D H 0.3166 0.7520 0.9291 0.105 Uiso 1 1 calc R
H18E H 0.4189 0.8207 0.9658 0.105 Uiso 1 1 calc R
H18F H 0.4461 0.6622 0.9488 0.105 Uiso 1 1 calc R
C19A C 0.7582(11) 0.4084(11) 0.9624(3) 0.062(3) Uani 1 1 d .
H19D H 0.6603 0.3882 0.9545 0.093 Uiso 1 1 calc R
H19E H 0.7638 0.4762 0.9866 0.093 Uiso 1 1 calc R
H19F H 0.8056 0.3195 0.9711 0.093 Uiso 1 1 calc R
C20A C 0.5042(11) 1.0257(13) 0.8499(4) 0.055(3) Uani 1 1 d .
C21A C 0.5566(12) 1.0635(15) 0.8170(4) 0.065(4) Uani 1 1 d .
C22A C 0.6195(14) 1.1102(15) 0.7760(4) 0.061(4) Uani 1 1 d .
C23A C 0.5772(13) 1.0594(17) 0.7334(4) 0.078(4) Uani 1 1 d .
H23A H 0.5058 0.9917 0.7269 0.094 Uiso 1 1 calc R
C24A C 0.6645(13) 1.1314(16) 0.7010(4) 0.068(4) Uani 1 1 d .
H24A H 0.6594 1.1200 0.6704 0.081 Uiso 1 1 calc R
C25A C 0.7563(16) 1.2202(15) 0.7257(5) 0.054(4) Uani 1 1 d .
H25A H 0.8250 1.2794 0.7137 0.065 Uiso 1 1 calc R
C26A C 0.7330(17) 1.2098(15) 0.7708(5) 0.068(4) Uani 1 1 d .
H26A H 0.7829 1.2591 0.7935 0.082 Uiso 1 1 calc R
C27A C 0.9183(15) 0.9337(16) 0.7967(4) 0.085(5) Uani 1 1 d .
C28A C 0.760(3) 0.794(3) 0.7416(9) 0.131(11) Uani 1 1 d .
C29A C 0.9646(14) 0.9623(17) 0.7122(4) 0.076(4) Uani 1 1 d .

loop_
_atom_site_aniso_label
_atom_site_aniso_U_11
_atom_site_aniso_U_22
_atom_site_aniso_U_33
_atom_site_aniso_U_23
_atom_site_aniso_U_13
_atom_site_aniso_U_12
Re 0.0667(3) 0.0523(4) 0.0585(3) 0.0111(3) 0.0073(2) 0.0056(3)
O3 0.069(6) 0.072(7) 0.113(7) -0.009(6) 0.005(5) 0.034(5)
O29 0.39(2) 0.23(2) 0.273(18) 0.181(16) 0.27(2) 0.209(19)
O27 0.173(15) 0.053(11) 0.43(3) 0.046(13) -0.117(16) -0.024(9)
O28 0.108(9) 0.190(15) 0.115(9) -0.005(8) -0.042(7) 0.045(9)
O17 0.058(5) 0.047(5) 0.077(5) -0.012(4) 0.007(4) 0.012(4)
C1 0.031(6) 0.035(6) 0.072(7) 0.004(5) -0.002(5) -0.002(5)
C2 0.028(6) 0.051(8) 0.079(7) 0.020(6) -0.006(5) 0.003(5)
C3 0.055(8) 0.031(7) 0.071(8) 0.014(6) 0.016(6) 0.017(6)
C4 0.055(8) 0.029(7) 0.071(7) 0.002(5) -0.002(6) 0.005(5)
C5 0.040(7) 0.024(6) 0.055(7) -0.001(5) -0.003(5) -0.001(5)
C6 0.047(8) 0.032(6) 0.082(8) -0.002(5) 0.000(6) 0.001(5)
C7 0.043(5) 0.035(6) 0.084(6) -0.016(6) -0.003(5) -0.002(5)
C8 0.031(6) 0.033(5) 0.052(6) 0.010(4) -0.003(5) -0.003(4)
C9 0.035(6) 0.029(6) 0.039(5) -0.004(4) 0.002(4) -0.003(4)
C10 0.022(5) 0.036(6) 0.054(6) 0.003(4) -0.003(4) -0.002(4)
C11 0.034(6) 0.036(6) 0.063(6) -0.014(5) -0.012(5) 0.001(4)
C12 0.038(6) 0.032(5) 0.055(6) -0.007(4) -0.005(4) 0.001(4)
C13 0.031(6) 0.038(6) 0.045(6) -0.003(4) -0.001(4) -0.001(4)
C14 0.032(6) 0.028(5) 0.042(5) -0.003(4) -0.003(4) 0.000(4)
C15 0.043(7) 0.034(6) 0.092(9) -0.003(6) -0.008(6) -0.001(5)
C16 0.028(6) 0.049(7) 0.076(7) -0.002(5) -0.014(5) 0.003(5)
C17 0.045(5) 0.028(6) 0.060(5) -0.003(7) 0.008(4) 0.009(6)
C18 0.069(8) 0.062(7) 0.053(7) -0.004(5) 0.008(6) 0.017(6)
C19 0.056(6) 0.064(7) 0.048(5) 0.006(6) 0.001(4) 0.019(5)
C20 0.042(6) 0.042(8) 0.062(7) -0.005(5) -0.003(5) 0.004(5)
C21 0.054(7) 0.033(6) 0.052(6) 0.009(5) -0.006(5) 0.010(5)
C22 0.080(9) 0.036(8) 0.060(7) 0.009(6) 0.002(7) 0.005(7)
C23 0.062(9) 0.057(10) 0.069(9) 0.034(7) -0.003(7) 0.002(7)
C24 0.093(13) 0.074(14) 0.102(13) 0.027(11) 0.043(12) 0.021(11)
C25 0.092(11) 0.058(10) 0.063(8) 0.001(7) 0.008(8) 0.008(8)
C26 0.066(8) 0.066(10) 0.071(8) 0.015(7) 0.000(7) 0.017(7)
C27 0.110(15) 0.052(13) 0.16(2) 0.007(11) -0.059(14) 0.016(12)
C28 0.088(10) 0.077(12) 0.083(9) -0.020(8) -0.014(8) 0.029(8)
C29 0.26(2) 0.112(18) 0.109(13) 0.064(12) 0.062(15) 0.081(17)
ReA 0.0649(3) 0.0477(4) 0.0536(3) -0.0007(3) -0.0042(2) 0.0053(3)
O3A 0.074(7) 0.086(8) 0.146(9) -0.009(7) 0.030(6) 0.029(6)
O29A 0.141(9) 0.132(11) 0.103(7) 0.030(7) 0.050(7) 0.041(8)
O27A 0.185(12) 0.133(12) 0.098(8) -0.010(7) -0.045(8) 0.060(9)
O28A 0.141(12) 0.077(12) 0.283(19) -0.044(12) -0.015(12) -0.013(9)
O17A 0.054(5) 0.062(6) 0.124(6) 0.004(6) 0.013(4) 0.019(4)
C1A 0.071(8) 0.040(7) 0.053(7) -0.003(5) 0.004(6) 0.003(5)
C2A 0.098(10) 0.045(8) 0.057(7) 0.005(6) 0.000(7) 0.024(7)
C3A 0.063(9) 0.074(12) 0.069(8) 0.011(8) 0.005(7) 0.010(8)
C4A 0.063(8) 0.056(9) 0.064(7) -0.005(6) -0.013(6) 0.002(6)
C5A 0.044(6) 0.044(7) 0.052(5) 0.002(5) -0.006(5) 0.000(5)
C6A 0.069(8) 0.055(7) 0.069(7) -0.021(6) -0.017(6) 0.006(6)
C7A 0.059(8) 0.048(7) 0.070(7) -0.018(6) -0.018(6) 0.001(5)
C8A 0.053(7) 0.043(6) 0.033(5) -0.004(4) -0.003(5) -0.004(5)
C9A 0.050(7) 0.032(6) 0.035(5) 0.001(4) 0.002(5) 0.001(5)
C10A 0.056(6) 0.029(6) 0.044(5) 0.004(5) 0.000(4) 0.002(6)
C11A 0.057(7) 0.044(6) 0.056(6) -0.015(5) -0.008(5) 0.004(5)
C12A 0.058(7) 0.046(6) 0.060(7) -0.008(5) -0.010(5) 0.007(5)
C13A 0.049(7) 0.036(7) 0.057(7) 0.000(5) 0.011(5) 0.008(5)
C14A 0.049(7) 0.041(6) 0.042(6) 0.001(5) 0.006(5) -0.005(5)
C15A 0.074(7) 0.046(7) 0.079(7) -0.013(7) -0.001(6) 0.009(7)
C16A 0.075(9) 0.038(7) 0.085(9) -0.011(7) 0.023(7) -0.011(6)
C17A 0.048(6) 0.053(9) 0.064(6) 0.003(7) 0.008(5) 0.011(6)
C18A 0.073(8) 0.054(8) 0.086(9) 0.005(6) 0.026(7) -0.003(6)
C19A 0.077(8) 0.047(7) 0.062(7) 0.012(5) 0.004(6) 0.005(6)
C20A 0.056(7) 0.041(7) 0.067(6) 0.015(6) -0.001(5) 0.019(5)
C21A 0.074(9) 0.054(9) 0.068(8) 0.010(6) 0.001(7) 0.015(7)
C22A 0.071(9) 0.047(9) 0.065(8) 0.007(6) -0.006(7) 0.016(7)
C23A 0.073(9) 0.082(12) 0.080(9) 0.002(8) 0.011(8) 0.011(8)
C24A 0.066(8) 0.090(12) 0.046(7) 0.016(7) -0.006(6) 0.024(8)
C25A 0.065(9) 0.042(9) 0.056(8) 0.011(6) -0.002(7) -0.006(7)
C26A 0.096(11) 0.040(9) 0.069(9) -0.020(7) -0.001(8) 0.000(8)
C27A 0.097(11) 0.092(14) 0.065(8) -0.001(7) -0.005(8) 0.046(9)
C28A 0.090(14) 0.068(15) 0.23(3) 0.031(15) -0.053(16) -0.029(12)
C29A 0.099(10) 0.064(10) 0.065(7) 0.002(7) 0.013(7) 0.014(8)

loop_
_atom_type_symbol
_atom_type_description
_atom_type_scat_dispersion_real
_atom_type_scat_dispersion_imag
_atom_type_scat_source
C C 0.0033 0.0016 'International Tables Vol C Tables 4.2.6.8 and 6.1.1.4'
H H 0.0000 0.0000 'International Tables Vol C Tables 4.2.6.8 and 6.1.1.4'
O O 0.0106 0.0060 'International Tables Vol C Tables 4.2.6.8 and 6.1.1.4'
Re Re -1.0185 7.2310 'International Tables Vol C Tables 4.2.6.8 and 6.1.1.4'

loop_
_geom_angle_atom_site_label_1
_geom_angle_atom_site_label_2
_geom_angle_atom_site_label_3
_geom_angle
C29 Re C28 89.5(7)
C29 Re C27 85.7(11)
C28 Re C27 89.6(7)
C29 Re C23 126.8(8)
C28 Re C23 97.4(5)
C27 Re C23 146.5(8)
C29 Re C26 133.7(7)
C28 Re C26 136.8(5)
C27 Re C26 94.2(8)
C23 Re C26 58.9(5)
C29 Re C25 102.2(6)
C28 Re C25 156.8(5)
C27 Re C25 111.0(7)
C23 Re C25 59.5(5)
C26 Re C25 35.5(4)
C29 Re C22 159.1(6)
C28 Re C22 103.9(5)
C27 Re C22 110.0(9)
C23 Re C22 36.6(4)
C26 Re C22 35.2(4)
C25 Re C22 60.0(4)
C29 Re C24 99.5(7)
C28 Re C24 123.6(8)
C27 Re C24 146.2(7)
C23 Re C24 35.6(6)
C26 Re C24 58.2(6)
C25 Re C24 35.2(6)
C22 Re C24 59.8(5)
C17 O17 H17 109.5
C10 C1 C2 112.1(8)
C10 C1 H1A 109.2
C2 C1 H1A 109.2
C10 C1 H1B 109.2
C2 C1 H1B 109.2
H1A C1 H1B 107.9
C3 C2 C1 111.4(9)
C3 C2 H2A 109.4
C1 C2 H2A 109.4
C3 C2 H2B 109.4
C1 C2 H2B 109.4
H2A C2 H2B 108.0
O3 C3 C4 124.5(12)
O3 C3 C2 120.2(11)
C4 C3 C2 115.3(9)
C5 C4 C3 125.2(11)
C5 C4 H4 117.4
C3 C4 H4 117.4
C4 C5 C6 120.0(10)
C4 C5 C10 122.3(10)
C6 C5 C10 117.6(9)
C5 C6 C7 111.5(8)
C5 C6 H6A 109.3
C7 C6 H6A 109.3
C5 C6 H6B 109.3
C7 C6 H6B 109.3
H6A C6 H6B 108.0
C8 C7 C6 111.3(8)
C8 C7 H7A 109.4
C6 C7 H7A 109.4
C8 C7 H7B 109.4
C6 C7 H7B 109.4
H7A C7 H7B 108.0
C14 C8 C7 112.2(8)
C14 C8 C9 109.1(7)
C7 C8 C9 109.6(8)
C14 C8 H8 108.7
C7 C8 H8 108.7
C9 C8 H8 108.7
C11 C9 C8 111.3(8)
C11 C9 C10 112.3(8)
C8 C9 C10 112.7(7)
C11 C9 H9 106.7
C8 C9 H9 106.7
C10 C9 H9 106.7
C5 C10 C1 110.4(8)
C5 C10 C19 107.6(8)
C1 C10 C19 109.8(8)
C5 C10 C9 108.9(8)
C1 C10 C9 108.0(7)
C19 C10 C9 112.2(8)
C9 C11 C12 114.2(8)
C9 C11 H11A 108.7
C12 C11 H11A 108.7
C9 C11 H11B 108.7
C12 C11 H11B 108.7
H11A C11 H11B 107.6
C13 C12 C11 110.5(8)
C13 C12 H12A 109.6
C11 C12 H12A 109.6
C13 C12 H12B 109.6
C11 C12 H12B 109.6
H12A C12 H12B 108.1
C12 C13 C14 109.3(7)
C12 C13 C18 110.6(8)
C14 C13 C18 112.2(8)
C12 C13 C17 117.0(8)
C14 C13 C17 99.9(8)
C18 C13 C17 107.5(7)
C15 C14 C8 118.1(8)
C15 C14 C13 104.9(8)
C8 C14 C13 113.1(8)
C15 C14 H14 106.7
C8 C14 H14 106.7
C13 C14 H14 106.7
C14 C15 C16 104.9(8)
C14 C15 H15A 110.8
C16 C15 H15A 110.8
C14 C15 H15B 110.8
C16 C15 H15B 110.8
H15A C15 H15B 108.8
C17 C16 C15 105.7(8)
C17 C16 H16A 110.6
C15 C16 H16A 110.6
C17 C16 H16B 110.6
C15 C16 H16B 110.6
H16A C16 H16B 108.7
O17 C17 C20 109.0(11)
O17 C17 C16 113.2(7)
C20 C17 C16 109.7(8)
O17 C17 C13 111.0(8)
C20 C17 C13 110.5(7)
C16 C17 C13 103.4(10)
C13 C18 H18A 109.5
C13 C18 H18B 109.5
H18A C18 H18B 109.5
C13 C18 H18C 109.5
H18A C18 H18C 109.5
H18B C18 H18C 109.5
C10 C19 H19A 109.5
C10 C19 H19B 109.5
H19A C19 H19B 109.5
C10 C19 H19C 109.5
H19A C19 H19C 109.5
H19B C19 H19C 109.5
C21 C20 C17 176.3(11)
C20 C21 C22 179.1(11)
C26 C22 C21 128.4(12)
C26 C22 C23 104.8(11)
C21 C22 C23 126.8(12)
C26 C22 Re 72.2(7)
C21 C22 Re 122.3(8)
C23 C22 Re 69.5(7)
C24 C23 C22 109.1(15)
C24 C23 Re 74.6(9)
C22 C23 Re 73.9(8)
C24 C23 H23 125.4
C22 C23 H23 125.4
Re C23 H23 117.9
C23 C24 C25 108.4(14)
C23 C24 Re 69.9(9)
C25 C24 Re 72.3(10)
C23 C24 H24 125.8
C25 C24 H24 125.8
Re C24 H24 123.7
C24 C25 C26 106.5(12)
C24 C25 Re 72.5(9)
C26 C25 Re 72.1(7)
C24 C25 H25 126.7
C26 C25 H25 126.7
Re C25 H25 120.5
C22 C26 C25 111.0(12)
C22 C26 Re 72.6(7)
C25 C26 Re 72.4(7)
C22 C26 H26 124.5
C25 C26 H26 124.5
Re C26 H26 122.1
O27 C27 Re 171(3)
O28 C28 Re 176.1(12)
O29 C29 Re 176.2(19)
C28A ReA C29A 93.5(11)
C28A ReA C27A 86.6(10)
C29A ReA C27A 88.8(6)
C28A ReA C23A 93.6(10)
C29A ReA C23A 136.8(5)
C27A ReA C23A 134.1(5)
C28A ReA C24A 113.9(9)
C29A ReA C24A 102.1(5)
C27A ReA C24A 155.7(6)
C23A ReA C24A 37.4(4)
C28A ReA C25A 148.9(8)
C29A ReA C25A 96.9(6)
C27A ReA C25A 122.7(6)
C23A ReA C25A 59.4(5)
C24A ReA C25A 35.1(5)
C28A ReA C26A 144.4(10)
C29A ReA C26A 122.0(6)
C27A ReA C26A 96.2(6)
C23A ReA C26A 59.4(5)
C24A ReA C26A 59.5(5)
C25A ReA C26A 35.1(5)
C28A ReA C22A 109.0(11)
C29A ReA C22A 155.6(6)
C27A ReA C22A 101.6(5)
C23A ReA C22A 35.7(4)
C24A ReA C22A 60.6(4)
C25A ReA C22A 58.9(5)
C26A ReA C22A 35.6(5)
C17A O17A H17A 109.5
C10A C1A C2A 114.0(9)
C10A C1A H1C 108.7
C2A C1A H1C 108.7
C10A C1A H1D 108.7
C2A C1A H1D 108.7
H1C C1A H1D 107.6
C3A C2A C1A 111.6(11)
C3A C2A H2C 109.3
C1A C2A H2C 109.3
C3A C2A H2D 109.3
C1A C2A H2D 109.3
H2C C2A H2D 108.0
O3A C3A C4A 124.7(14)
O3A C3A C2A 120.4(14)
C4A C3A C2A 114.7(12)
C5A C4A C3A 126.2(12)
C5A C4A H4A 116.9
C3A C4A H4A 116.9
C4A C5A C6A 121.0(10)
C4A C5A C10A 121.5(10)
C6A C5A C10A 117.5(9)
C5A C6A C7A 113.1(9)
C5A C6A H6C 109.0
C7A C6A H6C 109.0
C5A C6A H6D 109.0
C7A C6A H6D 109.0
H6C C6A H6D 107.8
C8A C7A C6A 111.1(9)
C8A C7A H7C 109.4
C6A C7A H7C 109.4
C8A C7A H7D 109.4
C6A C7A H7D 109.4
H7C C7A H7D 108.0
C7A C8A C14A 111.7(9)
C7A C8A C9A 110.1(8)
C14A C8A C9A 108.9(8)
C7A C8A H8A 108.7
C14A C8A H8A 108.7
C9A C8A H8A 108.7
C11A C9A C8A 114.1(8)
C11A C9A C10A 112.4(8)
C8A C9A C10A 111.2(7)
C11A C9A H9A 106.1
C8A C9A H9A 106.1
C10A C9A H9A 106.1
C1A C10A C19A 109.8(9)
C1A C10A C5A 110.6(8)
C19A C10A C5A 108.1(7)
C1A C10A C9A 109.7(7)
C19A C10A C9A 112.0(8)
C5A C10A C9A 106.7(9)
C12A C11A C9A 113.2(9)
C12A C11A H11C 108.9
C9A C11A H11C 108.9
C12A C11A H11D 108.9
C9A C11A H11D 108.9
H11C C11A H11D 107.7
C13A C12A C11A 110.1(9)
C13A C12A H12C 109.6
C11A C12A H12C 109.6
C13A C12A H12D 109.6
C11A C12A H12D 109.6
H12C C12A H12D 108.1
C14A C13A C12A 109.4(8)
C14A C13A C18A 115.4(9)
C12A C13A C18A 109.2(9)
C14A C13A C17A 99.7(9)
C12A C13A C17A 116.4(9)
C18A C13A C17A 106.7(8)
C13A C14A C15A 104.5(8)
C13A C14A C8A 113.4(8)
C15A C14A C8A 117.4(8)
C13A C14A H14A 107.0
C15A C14A H14A 107.0
C8A C14A H14A 107.0
C14A C15A C16A 105.3(9)
C14A C15A H15C 110.7
C16A C15A H15C 110.7
C14A C15A H15D 110.7
C16A C15A H15D 110.7
H15C C15A H15D 108.8
C15A C16A C17A 104.9(9)
C15A C16A H16C 110.8
C17A C16A H16C 110.8
C15A C16A H16D 110.8
C17A C16A H16D 110.8
H16C C16A H16D 108.8
O17A C17A C20A 111.5(9)
O17A C17A C16A 113.1(9)
C20A C17A C16A 109.3(11)
O17A C17A C13A 109.5(11)
C20A C17A C13A 110.4(9)
C16A C17A C13A 102.7(9)
C13A C18A H18D 109.5
C13A C18A H18E 109.5
H18D C18A H18E 109.5
C13A C18A H18F 109.5
H18D C18A H18F 109.5
H18E C18A H18F 109.5
C10A C19A H19D 109.5
C10A C19A H19E 109.5
H19D C19A H19E 109.5
C10A C19A H19F 109.5
H19D C19A H19F 109.5
H19E C19A H19F 109.5
C21A C20A C17A 177.6(12)
C20A C21A C22A 179.2(13)
C23A C22A C26A 107.1(11)
C23A C22A C21A 124.6(13)
C26A C22A C21A 128.3(13)
C23A C22A ReA 70.1(7)
C26A C22A ReA 72.1(7)
C21A C22A ReA 122.1(8)
C22A C23A C24A 108.4(13)
C22A C23A ReA 74.2(7)
C24A C23A ReA 71.8(7)
C22A C23A H23A 125.8
C24A C23A H23A 125.8
ReA C23A H23A 119.9
C25A C24A C23A 105.2(11)
C25A C24A ReA 72.6(8)
C23A C24A ReA 70.8(7)
C25A C24A H24A 127.4
C23A C24A H24A 127.4
ReA C24A H24A 121.2
C24A C25A C26A 111.4(12)
C24A C25A ReA 72.3(8)
C26A C25A ReA 73.8(8)
C24A C25A H25A 124.3
C26A C25A H25A 124.3
ReA C25A H25A 121.2
C25A C26A C22A 107.8(12)
C25A C26A ReA 71.2(7)
C22A C26A ReA 72.3(7)
C25A C26A H26A 126.1
C22A C26A H26A 126.1
ReA C26A H26A 122.1
O27A C27A ReA 172.0(13)
O28A C28A ReA 169(3)
O29A C29A ReA 179.2(14)

loop_
_geom_bond_atom_site_label_1
_geom_bond_atom_site_label_2
_geom_bond_distance
Re C29 1.87(2)
Re C28 1.879(14)
Re C27 1.95(2)
Re C23 2.254(14)
Re C26 2.308(11)
Re C25 2.312(13)
Re C22 2.312(12)
Re C24 2.315(18)
O3 C3 1.204(13)
O29 C29 1.180(19)
O27 C27 1.11(3)
O28 C28 1.180(14)
O17 C17 1.432(15)
O17 H17 0.8200
C1 C10 1.547(13)
C1 C2 1.552(13)
C1 H1A 0.9700
C1 H1B 0.9700
C2 C3 1.520(16)
C2 H2A 0.9700
C2 H2B 0.9700
C3 C4 1.449(15)
C4 C5 1.347(14)
C4 H4 0.9300
C5 C6 1.503(14)
C5 C10 1.524(13)
C6 C7 1.528(14)
C6 H6A 0.9700
C6 H6B 0.9700
C7 C8 1.528(12)
C7 H7A 0.9700
C7 H7B 0.9700
C8 C14 1.520(13)
C8 C9 1.561(12)
C8 H8 0.9800
C9 C11 1.525(12)
C9 C10 1.564(13)
C9 H9 0.9800
C10 C19 1.560(12)
C11 C12 1.549(12)
C11 H11A 0.9700
C11 H11B 0.9700
C12 C13 1.520(12)
C12 H12A 0.9700
C12 H12B 0.9700
C13 C14 1.530(13)
C13 C18 1.549(13)
C13 C17 1.568(15)
C14 C15 1.509(13)
C14 H14 0.9800
C15 C16 1.557(14)
C15 H15A 0.9700
C15 H15B 0.9700
C16 C17 1.554(15)
C16 H16A 0.9700
C16 H16B 0.9700
C17 C20 1.472(14)
C18 H18A 0.9600
C18 H18B 0.9600
C18 H18C 0.9600
C19 H19A 0.9600
C19 H19B 0.9600
C19 H19C 0.9600
C20 C21 1.206(13)
C21 C22 1.427(15)
C22 C26 1.397(16)
C22 C23 1.433(18)
C23 C24 1.40(2)
C23 H23 0.9300
C24 C25 1.40(2)
C24 H24 0.9300
C25 C26 1.407(16)
C25 H25 0.9300
C26 H26 0.9300
ReA C28A 1.80(2)
ReA C29A 1.849(13)
ReA C27A 1.896(14)
ReA C23A 2.274(13)
ReA C24A 2.288(11)
ReA C25A 2.292(14)
ReA C26A 2.324(13)
ReA C22A 2.328(12)
O3A C3A 1.240(15)
O29A C29A 1.196(13)
O27A C27A 1.150(13)
O28A C28A 1.22(2)
O17A C17A 1.415(12)
O17A H17A 0.8200
C1A C10A 1.515(13)
C1A C2A 1.524(15)
C1A H1C 0.9700
C1A H1D 0.9700
C2A C3A 1.483(18)
C2A H2C 0.9700
C2A H2D 0.9700
C3A C4A 1.422(18)
C4A C5A 1.330(15)
C4A H4A 0.9300
C5A C6A 1.494(14)
C5A C10A 1.527(14)
C6A C7A 1.529(14)
C6A H6C 0.9700
C6A H6D 0.9700
C7A C8A 1.524(13)
C7A H7C 0.9700
C7A H7D 0.9700
C8A C14A 1.544(13)
C8A C9A 1.547(13)
C8A H8A 0.9800
C9A C11A 1.534(14)
C9A C10A 1.584(14)
C9A H9A 0.9800
C10A C19A 1.521(13)
C11A C12A 1.533(14)
C11A H11C 0.9700
C11A H11D 0.9700
C12A C13A 1.516(14)
C12A H12C 0.9700
C12A H12D 0.9700
C13A C14A 1.514(14)
C13A C18A 1.546(14)
C13A C17A 1.589(18)
C14A C15A 1.528(14)
C14A H14A 0.9800
C15A C16A 1.563(16)
C15A H15C 0.9700
C15A H15D 0.9700
C16A C17A 1.565(16)
C16A H16C 0.9700
C16A H16D 0.9700
C17A C20A 1.457(15)
C18A H18D 0.9600
C18A H18E 0.9600
C18A H18F 0.9600
C19A H19D 0.9600
C19A H19E 0.9600
C19A H19F 0.9600
C20A C21A 1.181(13)
C21A C22A 1.457(16)
C22A C23A 1.410(17)
C22A C26A 1.421(19)
C23A C24A 1.462(17)
C23A H23A 0.9300
C24A C25A 1.382(19)
C24A H24A 0.9300
C25A C26A 1.39(2)
C25A H25A 0.9300
C26A H26A 0.9300
